data_4068318
loop_
_publ_author_name
'Blug, Matthias'
'Doux, Marjolaine'
'Le Goff, Xavier'
'Ma\^itre, Philippe'
'Ribot, Fran\,cois'
'Le Floch, Pascal'
'M\'ezailles, Nicolas'

_publ_section_title
;
 The Effect of a Fourth Binding Site on the Stabilization of Cationic SPS
 Pincer Palladium Complexes: Experimental, DFT, and Mass Spectrometric
 Studies
;
_journal_issue 7
_journal_name_full Organometallics
_journal_page_first 2020
_journal_paper_doi 10.1021/om800690t
_journal_volume 28
_journal_year 2009
_chemical_formula_moiety 'C50 H40 Cl10 N P3 Pd S2'
_chemical_formula_sum 'C50 H40 Cl10 N P3 Pd S2'
_chemical_formula_weight 1272.76
_chemical_name_systematic
; 
 ? 
;
_space_group_IT_number 14
_symmetry_cell_setting monoclinic
_symmetry_space_group_name_Hall '-P 2ybc'
_symmetry_space_group_name_H-M 'P 1 21/c 1'
_atom_sites_solution_hydrogens geom
_atom_sites_solution_primary direct
_atom_sites_solution_secondary difmap
_audit_creation_method SHELXL-97
_cell_angle_alpha 90.00
_cell_angle_beta 103.870(1)
_cell_angle_gamma 90.00
_cell_formula_units_Z 4
_cell_length_a 9.311(1)
_cell_length_b 40.894(3)
_cell_length_c 14.666(1)
_cell_measurement_reflns_used 251
_cell_measurement_temperature 150.0(10)
_cell_measurement_theta_max 20.0
_cell_measurement_theta_min 3.0
_cell_volume 5421.5(8)
_computing_structure_refinement 'SHELXL-97 (Sheldrick, 1997)'
_computing_structure_solution 'SHELXS-97 (Sheldrick, 1990)'
_diffrn_ambient_temperature 150.0(10)
_diffrn_measured_fraction_theta_full 0.964
_diffrn_measured_fraction_theta_max 0.964
_diffrn_measurement_device_type KappaCCD
_diffrn_measurement_method 'phi and omega scans'
_diffrn_radiation_monochromator graphite
_diffrn_radiation_source 'fine-focus sealed tube'
_diffrn_radiation_type MoK\a
_diffrn_radiation_wavelength 0.71069
_diffrn_reflns_av_R_equivalents 0.0216
_diffrn_reflns_av_sigmaI/netI 0.0425
_diffrn_reflns_limit_h_max 12
_diffrn_reflns_limit_h_min -12
_diffrn_reflns_limit_k_max 48
_diffrn_reflns_limit_k_min -53
_diffrn_reflns_limit_l_max 19
_diffrn_reflns_limit_l_min -18
_diffrn_reflns_number 19701
_diffrn_reflns_theta_full 27.48
_diffrn_reflns_theta_max 27.48
_diffrn_reflns_theta_min 2.99
_exptl_absorpt_coefficient_mu 1.037
_exptl_absorpt_correction_T_max 0.8857
_exptl_absorpt_correction_T_min 0.8040
_exptl_absorpt_correction_type multi-scan
_exptl_crystal_colour orange
_exptl_crystal_density_diffrn 1.559
_exptl_crystal_density_method 'not measured'
_exptl_crystal_description plate
_exptl_crystal_F_000 2560
_exptl_crystal_size_max 0.22
_exptl_crystal_size_mid 0.20
_exptl_crystal_size_min 0.12
_refine_diff_density_max 1.391
_refine_diff_density_min -1.030
_refine_diff_density_rms 0.095
_refine_ls_extinction_method none
_refine_ls_goodness_of_fit_ref 1.050
_refine_ls_hydrogen_treatment constr
_refine_ls_matrix_type full
_refine_ls_number_parameters 627
_refine_ls_number_reflns 11969
_refine_ls_number_restraints 1
_refine_ls_restrained_S_all 1.050
_refine_ls_R_factor_all 0.0600
_refine_ls_R_factor_gt 0.0479
_refine_ls_shift/su_max 0.002
_refine_ls_shift/su_mean 0.000
_refine_ls_structure_factor_coef Fsqd
_refine_ls_weighting_details 'calc w=1/[\s^2^(Fo^2^)+(0.0856P)^2^+3.3180P] where P=(Fo^2^+2Fc^2^)/3'
_refine_ls_weighting_scheme calc
_refine_ls_wR_factor_gt 0.1387
_refine_ls_wR_factor_ref 0.1457
_reflns_number_gt 9526
_reflns_number_total 11969
_reflns_threshold_expression >2sigma(I)
_cod_data_source_file om800690t_si_002.cif
_cod_data_source_block pdspsn
_cod_depositor_comments
;
The following automatic conversions were performed:

'_symmetry_cell_setting' value 'Monoclinic' changed to 'monoclinic'
according to /home/saulius/struct/CIF-dictionaries/cif_core.dic
dictionary named 'cif_core.dic' version 2.4.2 from 2011-04-26.

Automatic conversion script
Id: cif_fix_values 1715 2011-07-08 13:25:40Z adriana 
;
_cod_original_sg_symbol_H-M 'P21/c     '
_cod_database_code 4068318

loop_
_symmetry_equiv_pos_as_xyz
'x, y, z'
'-x, y+1/2, -z+1/2'
'-x, -y, -z'
'x, -y-1/2, z-1/2'

loop_
_atom_site_label
_atom_site_type_symbol
_atom_site_fract_x
_atom_site_fract_y
_atom_site_fract_z
_atom_site_U_iso_or_equiv
_atom_site_adp_type
_atom_site_occupancy
_atom_site_symmetry_multiplicity
_atom_site_calc_flag
_atom_site_refinement_flags
_atom_site_disorder_assembly
_atom_site_disorder_group
Pd1 Pd 1.10564(2) 0.376875(6) 0.507426(17) 0.02989(9) Uani 1 1 d . . .
Cl1 Cl 1.30961(9) 0.39790(2) 0.45301(6) 0.0432(2) Uani 1 1 d . . .
S1 S 1.14850(8) 0.41406(2) 0.63052(6) 0.03527(18) Uani 1 1 d . . .
S2 S 1.03087(9) 0.34057(2) 0.38246(6) 0.0387(2) Uani 1 1 d . . .
P1 P 0.94779(8) 0.352601(19) 0.57293(5) 0.02734(17) Uani 1 1 d . . .
P2 P 0.94515(8) 0.417541(19) 0.65800(5) 0.02865(17) Uani 1 1 d . . .
P3 P 0.81892(9) 0.32759(2) 0.38234(6) 0.03096(18) Uani 1 1 d . . .
N1 N 1.0985(4) 0.33269(8) 0.8115(2) 0.0463(7) Uani 1 1 d . . .
C1 C 0.8626(3) 0.37842(7) 0.6405(2) 0.0292(6) Uani 1 1 d . . .
C2 C 0.7337(3) 0.36733(7) 0.6620(2) 0.0286(6) Uani 1 1 d . . .
C3 C 0.6534(3) 0.34026(8) 0.6160(2) 0.0292(6) Uani 1 1 d . . .
H3 H 0.5787 0.3313 0.6429 0.035 Uiso 1 1 calc R . .
C4 C 0.6749(3) 0.32556(7) 0.5344(2) 0.0285(6) Uani 1 1 d . . .
C5 C 0.7965(3) 0.33340(7) 0.4967(2) 0.0299(6) Uani 1 1 d . . .
C6 C 1.0342(4) 0.31864(8) 0.6487(2) 0.0360(7) Uani 1 1 d . . .
H6A H 0.9546 0.3063 0.6675 0.043 Uiso 1 1 calc R . .
H6B H 1.0798 0.3038 0.6104 0.043 Uiso 1 1 calc R . .
C7 C 1.1480(4) 0.32675(8) 0.7350(3) 0.0386(8) Uani 1 1 d . . .
C8 C 1.2980(4) 0.32783(11) 0.7344(3) 0.0573(11) Uani 1 1 d . . .
H8 H 1.3297 0.3235 0.6787 0.069 Uiso 1 1 calc R . .
C9 C 1.3990(5) 0.33541(13) 0.8181(4) 0.0735(16) Uani 1 1 d . . .
H9 H 1.5016 0.3366 0.8200 0.088 Uiso 1 1 calc R . .
C10 C 1.3504(6) 0.34109(11) 0.8972(4) 0.0686(14) Uani 1 1 d . . .
H10 H 1.4182 0.3457 0.9553 0.082 Uiso 1 1 calc R . .
C11 C 1.2007(6) 0.33998(11) 0.8905(3) 0.0622(12) Uani 1 1 d . . .
H11 H 1.1671 0.3447 0.9454 0.075 Uiso 1 1 calc R . .
C12 C 0.8314(4) 0.44678(8) 0.5806(2) 0.0332(7) Uani 1 1 d . . .
C13 C 0.8835(4) 0.47853(8) 0.5767(3) 0.0410(8) Uani 1 1 d . . .
H13 H 0.9772 0.4846 0.6149 0.049 Uiso 1 1 calc R . .
C14 C 0.7985(5) 0.50120(9) 0.5172(3) 0.0506(9) Uani 1 1 d . . .
H14 H 0.8340 0.5229 0.5151 0.061 Uiso 1 1 calc R . .
C15 C 0.6647(5) 0.49267(10) 0.4619(3) 0.0574(11) Uani 1 1 d . . .
H15 H 0.6071 0.5084 0.4214 0.069 Uiso 1 1 calc R . .
C16 C 0.6113(5) 0.46052(11) 0.4645(3) 0.0601(11) Uani 1 1 d . . .
H16 H 0.5184 0.4545 0.4251 0.072 Uiso 1 1 calc R . .
C17 C 0.6939(4) 0.43784(9) 0.5240(3) 0.0415(8) Uani 1 1 d . . .
H17 H 0.6577 0.4162 0.5267 0.050 Uiso 1 1 calc R . .
C18 C 0.9718(4) 0.43328(8) 0.7761(2) 0.0331(7) Uani 1 1 d . . .
C19 C 1.0902(4) 0.42114(9) 0.8455(2) 0.0428(8) Uani 1 1 d . . .
H19 H 1.1574 0.4058 0.8303 0.051 Uiso 1 1 calc R . .
C20 C 1.1070(5) 0.43215(10) 0.9368(3) 0.0526(10) Uani 1 1 d . . .
H20 H 1.1873 0.4243 0.9846 0.063 Uiso 1 1 calc R . .
C21 C 1.0100(6) 0.45414(10) 0.9596(3) 0.0578(11) Uani 1 1 d . . .
H21 H 1.0219 0.4609 1.0230 0.069 Uiso 1 1 calc R . .
C22 C 0.8951(5) 0.46648(10) 0.8906(3) 0.0502(9) Uani 1 1 d . . .
H22 H 0.8303 0.4823 0.9061 0.060 Uiso 1 1 calc R . .
C23 C 0.8742(4) 0.45584(8) 0.7990(2) 0.0394(7) Uani 1 1 d . . .
H23 H 0.7934 0.4639 0.7518 0.047 Uiso 1 1 calc R . .
C24 C 0.6777(3) 0.38366(8) 0.7380(2) 0.0318(6) Uani 1 1 d . . .
C25 C 0.7594(4) 0.37973(9) 0.8310(2) 0.0396(8) Uani 1 1 d . . .
H25 H 0.8482 0.3673 0.8442 0.048 Uiso 1 1 calc R . .
C26 C 0.7109(5) 0.39373(11) 0.9022(3) 0.0520(10) Uani 1 1 d . . .
H26 H 0.7655 0.3907 0.9652 0.062 Uiso 1 1 calc R . .
C27 C 0.5831(5) 0.41243(11) 0.8841(3) 0.0566(11) Uani 1 1 d . . .
H27 H 0.5512 0.4224 0.9343 0.068 Uiso 1 1 calc R . .
C28 C 0.5034(4) 0.41635(10) 0.7937(3) 0.0528(10) Uani 1 1 d . . .
H28 H 0.4158 0.4292 0.7812 0.063 Uiso 1 1 calc R . .
C29 C 0.5493(4) 0.40173(9) 0.7192(3) 0.0398(8) Uani 1 1 d . . .
H29 H 0.4925 0.4042 0.6565 0.048 Uiso 1 1 calc R . .
C30 C 0.5677(3) 0.29962(8) 0.4901(2) 0.0305(6) Uani 1 1 d . . .
C31 C 0.6169(4) 0.26729(9) 0.4949(3) 0.0410(8) Uani 1 1 d . . .
H31 H 0.7176 0.2625 0.5229 0.049 Uiso 1 1 calc R . .
C32 C 0.5204(4) 0.24225(9) 0.4593(3) 0.0493(9) Uani 1 1 d . . .
H32 H 0.5540 0.2202 0.4648 0.059 Uiso 1 1 calc R . .
C33 C 0.3747(4) 0.24915(10) 0.4156(4) 0.0584(11) Uani 1 1 d . . .
H33 H 0.3088 0.2320 0.3896 0.070 Uiso 1 1 calc R . .
C34 C 0.3251(4) 0.28133(10) 0.4100(3) 0.0562(11) Uani 1 1 d . . .
H34 H 0.2253 0.2862 0.3797 0.067 Uiso 1 1 calc R . .
C35 C 0.4206(4) 0.30620(9) 0.4483(3) 0.0437(8) Uani 1 1 d . . .
H35 H 0.3853 0.3281 0.4460 0.052 Uiso 1 1 calc R . .
C36 C 0.7970(4) 0.28553(8) 0.3432(2) 0.0390(7) Uani 1 1 d . . .
C37 C 0.9058(4) 0.26337(9) 0.3847(3) 0.0471(9) Uani 1 1 d . . .
H37 H 0.9897 0.2707 0.4307 0.056 Uiso 1 1 calc R . .
C38 C 0.8928(5) 0.23075(10) 0.3598(3) 0.0605(11) Uani 1 1 d . . .
H38 H 0.9675 0.2156 0.3882 0.073 Uiso 1 1 calc R . .
C39 C 0.7703(6) 0.22035(11) 0.2930(4) 0.0662(13) Uani 1 1 d . . .
H39 H 0.7607 0.1979 0.2763 0.079 Uiso 1 1 calc R . .
C40 C 0.6635(6) 0.24168(12) 0.2511(3) 0.0637(12) Uani 1 1 d . . .
H40 H 0.5810 0.2341 0.2044 0.076 Uiso 1 1 calc R . .
C41 C 0.6738(4) 0.27512(10) 0.2761(3) 0.0477(9) Uani 1 1 d . . .
H41 H 0.5983 0.2901 0.2477 0.057 Uiso 1 1 calc R . .
C42 C 0.6868(4) 0.35170(8) 0.2982(2) 0.0353(7) Uani 1 1 d . . .
C43 C 0.5811(4) 0.37048(9) 0.3258(3) 0.0411(8) Uani 1 1 d . . .
H43 H 0.5746 0.3705 0.3895 0.049 Uiso 1 1 calc R . .
C44 C 0.4852(5) 0.38923(11) 0.2597(3) 0.0546(10) Uani 1 1 d . . .
H44 H 0.4124 0.4023 0.2780 0.066 Uiso 1 1 calc R . .
C45 C 0.4947(5) 0.38905(13) 0.1671(3) 0.0632(12) Uani 1 1 d . . .
H45 H 0.4285 0.4020 0.1220 0.076 Uiso 1 1 calc R . .
C46 C 0.5998(5) 0.37018(12) 0.1401(3) 0.0576(11) Uani 1 1 d . . .
H46 H 0.6063 0.3701 0.0764 0.069 Uiso 1 1 calc R . .
C47 C 0.6942(4) 0.35165(11) 0.2048(3) 0.0490(9) Uani 1 1 d . . .
H47 H 0.7661 0.3385 0.1859 0.059 Uiso 1 1 calc R . .
C49 C 1.0428(6) 0.42437(12) 0.2694(3) 0.0649(12) Uani 1 1 d D . .
H49A H 1.1170 0.4110 0.3148 0.078 Uiso 0.605(12) 1 calc PR A 1
H49B H 1.1224 0.4090 0.3015 0.078 Uiso 0.395(12) 1 calc PR A 2
Cl5 Cl 0.9097(6) 0.42824(14) 0.3245(5) 0.0652(10) Uani 0.605(12) 1 d P A 1
Cl6 Cl 1.1474(7) 0.45608(13) 0.2474(4) 0.0729(11) Uani 0.605(12) 1 d P A 1
Cl7 Cl 1.0034(5) 0.39887(8) 0.1672(2) 0.0660(9) Uani 0.605(12) 1 d P A 1
Cl5A Cl 1.0968(10) 0.46469(19) 0.2365(5) 0.0609(16) Uani 0.395(12) 1 d P A 2
Cl6A Cl 0.9211(16) 0.4117(3) 0.1601(3) 0.107(4) Uani 0.395(12) 1 d P A 2
Cl7A Cl 0.9028(12) 0.4389(3) 0.3365(8) 0.079(2) Uani 0.395(12) 1 d PD A 2
C50 C 0.6349(8) 0.47616(17) 0.1858(5) 0.0522(15) Uani 0.681(3) 1 d P B 1
H50 H 0.6660 0.4595 0.2365 0.063 Uiso 0.681(3) 1 calc PR B 1
Cl8 Cl 0.7384(2) 0.51088(4) 0.22271(15) 0.0726(6) Uani 0.681(3) 1 d P B 1
Cl9 Cl 0.6824(4) 0.46077(7) 0.08703(19) 0.1184(11) Uani 0.681(3) 1 d P B 1
Cl10 Cl 0.4495(2) 0.48267(7) 0.1737(3) 0.1107(11) Uani 0.681(3) 1 d P B 1
C51 C 0.5896(19) 0.4741(4) 0.1425(10) 0.0522(15) Uani 0.319(3) 1 d P B 2
H51 H 0.6397 0.4525 0.1591 0.063 Uiso 0.319(3) 1 calc PR B 2
Cl11 Cl 0.7129(6) 0.50179(14) 0.1211(5) 0.111(2) Uani 0.319(3) 1 d P B 2
Cl12 Cl 0.4397(5) 0.46950(10) 0.0455(3) 0.0764(13) Uani 0.319(3) 1 d P B 2
Cl13 Cl 0.5109(11) 0.48757(16) 0.2361(4) 0.121(3) Uani 0.319(3) 1 d P B 2

loop_
_atom_site_aniso_label
_atom_site_aniso_U_11
_atom_site_aniso_U_22
_atom_site_aniso_U_33
_atom_site_aniso_U_23
_atom_site_aniso_U_13
_atom_site_aniso_U_12
Pd1 0.02412(13) 0.03105(14) 0.03553(15) -0.00206(9) 0.00915(10) -0.00243(9)
Cl1 0.0327(4) 0.0491(5) 0.0519(5) -0.0026(4) 0.0184(4) -0.0091(3)
S1 0.0265(4) 0.0356(4) 0.0441(5) -0.0077(3) 0.0093(3) -0.0056(3)
S2 0.0301(4) 0.0460(5) 0.0438(5) -0.0126(4) 0.0161(3) -0.0070(3)
P1 0.0233(4) 0.0273(4) 0.0313(4) -0.0011(3) 0.0063(3) -0.0009(3)
P2 0.0264(4) 0.0290(4) 0.0304(4) -0.0023(3) 0.0064(3) -0.0024(3)
P3 0.0277(4) 0.0337(4) 0.0328(4) -0.0059(3) 0.0099(3) -0.0034(3)
N1 0.0465(18) 0.0444(17) 0.0444(17) 0.0050(14) 0.0040(14) -0.0002(14)
C1 0.0266(14) 0.0310(15) 0.0292(15) -0.0024(12) 0.0053(12) -0.0018(12)
C2 0.0275(14) 0.0310(15) 0.0267(14) 0.0039(12) 0.0055(11) 0.0020(12)
C3 0.0249(14) 0.0331(15) 0.0301(15) 0.0010(12) 0.0076(12) -0.0041(12)
C4 0.0236(14) 0.0277(14) 0.0335(15) 0.0033(12) 0.0054(12) -0.0016(11)
C5 0.0277(15) 0.0303(15) 0.0317(15) -0.0030(12) 0.0070(12) -0.0012(12)
C6 0.0296(16) 0.0333(16) 0.0445(19) 0.0032(14) 0.0078(14) 0.0018(13)
C7 0.0333(17) 0.0334(17) 0.0456(19) 0.0102(14) 0.0026(14) -0.0026(13)
C8 0.0323(19) 0.069(3) 0.067(3) 0.022(2) 0.0033(18) -0.0023(18)
C9 0.036(2) 0.080(3) 0.092(4) 0.038(3) -0.008(2) -0.015(2)
C10 0.070(3) 0.054(3) 0.063(3) 0.013(2) -0.022(2) -0.015(2)
C11 0.081(3) 0.052(2) 0.044(2) 0.0064(18) -0.004(2) 0.001(2)
C12 0.0326(16) 0.0362(16) 0.0319(16) 0.0011(13) 0.0099(13) 0.0013(13)
C13 0.0428(19) 0.0368(18) 0.0437(19) 0.0025(15) 0.0106(15) -0.0030(15)
C14 0.059(2) 0.0364(19) 0.060(2) 0.0098(17) 0.021(2) 0.0003(17)
C15 0.049(2) 0.052(2) 0.071(3) 0.025(2) 0.015(2) 0.0164(19)
C16 0.041(2) 0.063(3) 0.068(3) 0.020(2) -0.0019(19) 0.0021(19)
C17 0.0333(17) 0.0409(19) 0.047(2) 0.0063(15) 0.0032(15) -0.0018(14)
C18 0.0363(17) 0.0325(16) 0.0293(15) -0.0017(12) 0.0055(13) -0.0091(13)
C19 0.0441(19) 0.0407(19) 0.0396(19) 0.0010(15) 0.0020(15) -0.0063(15)
C20 0.060(2) 0.052(2) 0.0361(19) 0.0000(17) -0.0061(17) -0.0098(19)
C21 0.088(3) 0.052(2) 0.0327(19) -0.0081(17) 0.012(2) -0.022(2)
C22 0.068(3) 0.042(2) 0.046(2) -0.0111(17) 0.0252(19) -0.0069(18)
C23 0.0448(19) 0.0377(18) 0.0368(18) -0.0035(14) 0.0119(15) -0.0019(15)
C24 0.0292(15) 0.0351(16) 0.0333(16) -0.0027(13) 0.0116(13) -0.0039(12)
C25 0.0364(18) 0.048(2) 0.0340(17) 0.0006(14) 0.0072(14) -0.0127(15)
C26 0.053(2) 0.072(3) 0.0331(18) -0.0105(18) 0.0136(16) -0.021(2)
C27 0.055(2) 0.073(3) 0.048(2) -0.029(2) 0.0258(19) -0.023(2)
C28 0.0378(19) 0.058(2) 0.068(3) -0.026(2) 0.0224(18) -0.0029(17)
C29 0.0335(17) 0.0469(19) 0.0390(18) -0.0103(15) 0.0088(14) -0.0042(15)
C30 0.0287(15) 0.0302(15) 0.0334(16) -0.0026(12) 0.0085(12) -0.0042(12)
C31 0.0348(18) 0.0349(17) 0.053(2) -0.0025(15) 0.0108(15) -0.0021(14)
C32 0.047(2) 0.0285(17) 0.073(3) -0.0071(17) 0.0150(19) -0.0038(15)
C33 0.039(2) 0.042(2) 0.092(3) -0.021(2) 0.013(2) -0.0149(17)
C34 0.0310(18) 0.046(2) 0.086(3) -0.013(2) 0.0029(19) -0.0062(16)
C35 0.0280(17) 0.0378(18) 0.064(2) -0.0043(17) 0.0087(16) -0.0009(13)
C36 0.0420(19) 0.0369(17) 0.0421(18) -0.0115(14) 0.0176(15) -0.0038(14)
C37 0.042(2) 0.0409(19) 0.061(2) -0.0127(17) 0.0177(18) -0.0012(15)
C38 0.064(3) 0.042(2) 0.082(3) -0.012(2) 0.028(2) 0.0032(19)
C39 0.082(3) 0.041(2) 0.082(3) -0.025(2) 0.032(3) -0.009(2)
C40 0.073(3) 0.060(3) 0.060(3) -0.026(2) 0.019(2) -0.025(2)
C41 0.049(2) 0.046(2) 0.046(2) -0.0142(17) 0.0086(17) -0.0086(17)
C42 0.0317(16) 0.0425(18) 0.0318(16) -0.0025(14) 0.0079(13) -0.0083(14)
C43 0.0407(19) 0.0464(19) 0.0366(18) 0.0047(15) 0.0103(15) 0.0046(15)
C44 0.048(2) 0.063(3) 0.052(2) 0.014(2) 0.0088(18) 0.0088(19)
C45 0.053(2) 0.081(3) 0.049(2) 0.025(2) -0.0005(19) -0.007(2)
C46 0.062(3) 0.076(3) 0.035(2) 0.0078(19) 0.0119(18) -0.008(2)
C47 0.049(2) 0.065(3) 0.0356(19) -0.0015(17) 0.0147(16) -0.0060(19)
C49 0.081(3) 0.062(3) 0.050(2) 0.006(2) 0.011(2) -0.023(2)
Cl5 0.0613(14) 0.064(3) 0.073(2) 0.0116(18) 0.0207(13) 0.0146(17)
Cl6 0.084(3) 0.053(2) 0.0795(18) 0.0105(15) 0.0163(19) -0.0190(16)
Cl7 0.082(2) 0.0501(14) 0.0708(14) -0.0002(10) 0.0274(12) -0.0041(13)
Cl5A 0.085(4) 0.047(3) 0.054(2) -0.006(2) 0.024(3) -0.025(2)
Cl6A 0.155(9) 0.097(5) 0.059(2) -0.014(2) 0.008(3) -0.058(6)
Cl7A 0.090(4) 0.071(5) 0.087(3) 0.008(4) 0.043(3) 0.004(4)
C50 0.064(5) 0.046(3) 0.045(4) 0.001(3) 0.010(3) 0.003(3)
Cl8 0.0695(11) 0.0473(9) 0.0923(14) -0.0057(8) 0.0026(10) -0.0068(8)
Cl9 0.161(3) 0.117(2) 0.0881(16) -0.0437(15) 0.0511(17) -0.0245(18)
Cl10 0.0448(11) 0.1087(19) 0.173(3) 0.004(2) 0.0142(14) 0.0104(11)
C51 0.064(5) 0.046(3) 0.045(4) 0.001(3) 0.010(3) 0.003(3)
Cl11 0.075(3) 0.100(4) 0.155(6) 0.030(4) 0.020(3) -0.029(3)
Cl12 0.094(3) 0.062(2) 0.068(2) -0.0030(18) 0.011(2) 0.008(2)
Cl13 0.201(8) 0.110(4) 0.059(3) -0.009(3) 0.048(4) -0.026(5)

loop_
_atom_type_symbol
_atom_type_description
_atom_type_scat_dispersion_real
_atom_type_scat_dispersion_imag
_atom_type_scat_source
C C 0.0033 0.0016 'International Tables Vol C Tables 4.2.6.8 and 6.1.1.4'
H H 0.0000 0.0000 'International Tables Vol C Tables 4.2.6.8 and 6.1.1.4'
N N 0.0061 0.0033 'International Tables Vol C Tables 4.2.6.8 and 6.1.1.4'
P P 0.1023 0.0942 'International Tables Vol C Tables 4.2.6.8 and 6.1.1.4'
S S 0.1246 0.1234 'International Tables Vol C Tables 4.2.6.8 and 6.1.1.4'
Cl Cl 0.1484 0.1585 'International Tables Vol C Tables 4.2.6.8 and 6.1.1.4'
Pd Pd -0.9988 1.0072 'International Tables Vol C Tables 4.2.6.8 and 6.1.1.4'

loop_
_geom_angle_atom_site_label_1
_geom_angle_atom_site_label_2
_geom_angle_atom_site_label_3
_geom_angle
P1 Pd1 S1 87.93(3)
P1 Pd1 S2 87.17(3)
S1 Pd1 S2 172.76(3)
P1 Pd1 Cl1 170.25(3)
S1 Pd1 Cl1 91.25(3)
S2 Pd1 Cl1 94.48(3)
P2 S1 Pd1 101.85(4)
P3 S2 Pd1 105.81(4)
C5 P1 C1 103.00(15)
C5 P1 C6 102.38(15)
C1 P1 C6 107.67(16)
C5 P1 Pd1 116.46(11)
C1 P1 Pd1 114.66(11)
C6 P1 Pd1 111.53(11)
C1 P2 C12 109.81(15)
C1 P2 C18 114.61(15)
C12 P2 C18 106.93(15)
C1 P2 S1 107.53(11)
C12 P2 S1 110.83(11)
C18 P2 S1 107.12(11)
C5 P3 C36 113.68(16)
C5 P3 C42 111.12(15)
C36 P3 C42 107.13(16)
C5 P3 S2 107.47(11)
C36 P3 S2 106.42(12)
C42 P3 S2 110.94(11)
C7 N1 C11 116.8(4)
C2 C1 P1 117.5(2)
C2 C1 P2 129.2(2)
P1 C1 P2 112.70(17)
C1 C2 C3 122.4(3)
C1 C2 C24 119.9(3)
C3 C2 C24 117.8(3)
C4 C3 C2 125.3(3)
C3 C4 C5 122.1(3)
C3 C4 C30 117.4(3)
C5 C4 C30 120.4(3)
C4 C5 P3 129.4(2)
C4 C5 P1 116.6(2)
P3 C5 P1 113.99(17)
C7 C6 P1 117.8(2)
N1 C7 C8 123.1(4)
N1 C7 C6 116.1(3)
C8 C7 C6 120.9(4)
C9 C8 C7 117.8(5)
C10 C9 C8 119.8(4)
C9 C10 C11 118.1(4)
N1 C11 C10 124.4(5)
C13 C12 C17 119.9(3)
C13 C12 P2 119.0(3)
C17 C12 P2 121.0(3)
C14 C13 C12 119.9(3)
C15 C14 C13 120.5(4)
C14 C15 C16 120.2(4)
C17 C16 C15 119.9(4)
C16 C17 C12 119.6(4)
C23 C18 C19 120.4(3)
C23 C18 P2 121.3(3)
C19 C18 P2 118.2(3)
C20 C19 C18 118.3(4)
C21 C20 C19 121.4(4)
C20 C21 C22 120.0(4)
C21 C22 C23 120.2(4)
C22 C23 C18 119.7(3)
C29 C24 C25 119.9(3)
C29 C24 C2 122.1(3)
C25 C24 C2 118.0(3)
C26 C25 C24 119.8(4)
C25 C26 C27 120.9(4)
C28 C27 C26 119.5(4)
C27 C28 C29 120.8(4)
C24 C29 C28 119.1(3)
C35 C30 C31 118.9(3)
C35 C30 C4 122.7(3)
C31 C30 C4 118.2(3)
C32 C31 C30 120.5(3)
C31 C32 C33 120.1(3)
C32 C33 C34 119.7(3)
C35 C34 C33 120.1(4)
C34 C35 C30 120.6(3)
C37 C36 C41 120.3(3)
C37 C36 P3 117.8(3)
C41 C36 P3 121.9(3)
C38 C37 C36 120.4(4)
C39 C38 C37 119.4(4)
C40 C39 C38 121.0(4)
C39 C40 C41 120.5(4)
C36 C41 C40 118.3(4)
C43 C42 C47 119.8(3)
C43 C42 P3 121.1(3)
C47 C42 P3 119.0(3)
C44 C43 C42 119.2(4)
C45 C44 C43 120.2(4)
C46 C45 C44 120.2(4)
C47 C46 C45 119.8(4)
C46 C47 C42 120.7(4)
Cl5 C49 Cl6 123.7(5)
Cl5 C49 Cl7 116.2(3)
Cl6 C49 Cl7 107.3(3)
Cl5 C49 Cl6A 94.4(5)
Cl6 C49 Cl6A 108.5(3)
Cl7 C49 Cl6A 29.5(4)
Cl5 C49 Cl5A 109.4(5)
Cl6 C49 Cl5A 18.5(2)
Cl7 C49 Cl5A 108.6(3)
Cl6A C49 Cl5A 100.3(4)
Cl5 C49 Cl7A 13.0(4)
Cl6 C49 Cl7A 110.7(5)
Cl7 C49 Cl7A 125.8(4)
Cl6A C49 Cl7A 100.8(6)
Cl5A C49 Cl7A 97.0(5)
Cl10 C50 Cl8 112.1(4)
Cl10 C50 Cl9 115.0(4)
Cl8 C50 Cl9 109.0(4)
Cl11 C51 Cl12 111.5(9)
Cl11 C51 Cl13 110.8(9)
Cl12 C51 Cl13 105.3(10)

loop_
_geom_bond_atom_site_label_1
_geom_bond_atom_site_label_2
_geom_bond_distance
Pd1 P1 2.1783(8)
Pd1 S1 2.3207(8)
Pd1 S2 2.3316(9)
Pd1 Cl1 2.3894(8)
S1 P2 2.0330(11)
S2 P3 2.0432(11)
P1 C5 1.760(3)
P1 C1 1.761(3)
P1 C6 1.839(3)
P2 C1 1.767(3)
P2 C12 1.807(3)
P2 C18 1.809(3)
P3 C5 1.756(3)
P3 C36 1.810(3)
P3 C42 1.812(4)
N1 C7 1.334(5)
N1 C11 1.344(5)
C1 C2 1.388(4)
C2 C3 1.413(4)
C2 C24 1.496(4)
C3 C4 1.396(4)
C4 C5 1.411(4)
C4 C30 1.494(4)
C6 C7 1.480(5)
C7 C8 1.400(5)
C8 C9 1.390(7)
C9 C10 1.363(8)
C10 C11 1.375(7)
C12 C13 1.392(5)
C12 C17 1.397(5)
C13 C14 1.384(5)
C14 C15 1.359(6)
C15 C16 1.409(6)
C16 C17 1.376(5)
C18 C23 1.391(5)
C18 C19 1.400(5)
C19 C20 1.386(5)
C20 C21 1.371(7)
C21 C22 1.380(6)
C22 C23 1.381(5)
C24 C29 1.376(5)
C24 C25 1.403(5)
C25 C26 1.358(5)
C26 C27 1.385(6)
C27 C28 1.365(6)
C28 C29 1.399(5)
C30 C35 1.386(5)
C30 C31 1.396(5)
C31 C32 1.380(5)
C32 C33 1.383(6)
C33 C34 1.390(6)
C34 C35 1.379(5)
C36 C37 1.386(5)
C36 C41 1.387(5)
C37 C38 1.381(5)
C38 C39 1.380(7)
C39 C40 1.354(7)
C40 C41 1.413(6)
C42 C43 1.383(5)
C42 C47 1.388(5)
C43 C44 1.382(5)
C44 C45 1.382(6)
C45 C46 1.377(7)
C46 C47 1.359(6)
C49 Cl5 1.641(8)
C49 Cl6 1.699(7)
C49 Cl7 1.790(5)
C49 Cl6A 1.803(7)
C49 Cl5A 1.822(8)
C49 Cl7A 1.907(11)
C50 Cl10 1.713(8)
C50 Cl8 1.729(7)
C50 Cl9 1.731(7)
C51 Cl11 1.695(18)
C51 Cl12 1.748(16)
C51 Cl13 1.791(18)
